data_7058334
loop_
_publ_author_name
'Fujita, Hikaru'
'Jing, Haoyu'
'Krayer, Michael'
'Allu, Srinivasarao'
'Veeraraghavaiah, Gorre'
'Wu, Zhiyuan'
'Jiang, Jianbing'
'Diers, James R.'
'Magdaong, Nikki Cecil M.'
'Mandal, Amit K.'
'Roy, Arpita'
'Niedzwiedzki, Dariusz M.'
'Kirmaier, Christine'
'Bocian, David F.'
'Holten, Dewey'
'Lindsey, Jonathan S.'

_publ_section_title
;
 Annulated bacteriochlorins for near-infrared photophysical studies
;
_journal_issue 19
_journal_name_full 'New Journal of Chemistry'
_journal_page_first 7209
_journal_paper_doi 10.1039/C9NJ01113G
_journal_volume 43
_journal_year 2019
_chemical_formula_moiety 'C30 H36 Br2 N4 O4 Pd'
_chemical_formula_sum 'C30 H36 Br2 N4 O4 Pd'
_chemical_formula_weight 782.85
_chemical_name_common 'ZW50 Pd-DHDP'
_space_group_crystal_system monoclinic
_space_group_IT_number 14
_space_group_name_Hall '-P 2ybc'
_space_group_name_H-M_alt 'P 1 21/c 1'
_symmetry_space_group_name_Hall '-P 2ybc'
_symmetry_space_group_name_H-M 'P 1 21/c 1'
_atom_sites_solution_hydrogens geom
_audit_update_record
;
2019-02-27 deposited with the CCDC.    2019-04-05 downloaded from the CCDC.
;
_cell_angle_alpha 90
_cell_angle_beta 94.1060(9)
_cell_angle_gamma 90
_cell_formula_units_Z 2
_cell_length_a 13.0158(3)
_cell_length_b 8.1799(2)
_cell_length_c 14.3232(3)
_cell_measurement_reflns_used 505
_cell_measurement_temperature 100.(2)
_cell_measurement_theta_max 34.3261
_cell_measurement_theta_min 2.8646
_cell_volume 1521.05(6)
_computing_cell_refinement 'APEX3 v2016.5-0 (Bruker AXS)'
_computing_data_collection 'Bruker Instrument Service v2013.12.0.0'
_computing_data_reduction 'SAINT V8.37A (Bruker AXS Inc., 2015)'
_computing_molecular_graphics 'shelXle (C.B. Huebschle, rev 786)'
_computing_structure_refinement 'SHELXL-2014/7 (Sheldrick, 2014)'
_diffrn_ambient_temperature 100.(2)
_diffrn_detector_area_resol_mean 8.3333
_diffrn_measured_fraction_theta_full 0.998
_diffrn_measured_fraction_theta_max 0.998
_diffrn_measurement_device_type 'Bruker-Nonius X8 Kappa APEX II'
_diffrn_measurement_method 'phi and omega scans'
_diffrn_radiation_monochromator graphite
_diffrn_radiation_type MoK\a
_diffrn_radiation_wavelength 0.71073
_diffrn_reflns_av_R_equivalents 0.0223
_diffrn_reflns_av_unetI/netI 0.0140
_diffrn_reflns_limit_h_max 23
_diffrn_reflns_limit_h_min -23
_diffrn_reflns_limit_k_max 14
_diffrn_reflns_limit_k_min -14
_diffrn_reflns_limit_l_max 25
_diffrn_reflns_limit_l_min -26
_diffrn_reflns_number 71519
_diffrn_reflns_theta_full 40.43
_diffrn_reflns_theta_max 40.43
_diffrn_reflns_theta_min 2.85
_diffrn_source 'fine-focus sealed tube'
_exptl_absorpt_coefficient_mu 3.279
_exptl_absorpt_correction_T_max 0.65
_exptl_absorpt_correction_T_min 0.43
_exptl_absorpt_correction_type numerical
_exptl_absorpt_process_details
;
SADABS-2016/2 - Bruker AXS area detector scaling and absorption correction
;
_exptl_crystal_colour 'pale yellow'
_exptl_crystal_density_diffrn 1.709
_exptl_crystal_density_method 'not measured'
_exptl_crystal_description block
_exptl_crystal_F_000 784
_exptl_crystal_size_max 0.363
_exptl_crystal_size_mid 0.212
_exptl_crystal_size_min 0.142
_refine_diff_density_max 0.799
_refine_diff_density_min -0.824
_refine_ls_extinction_method none
_refine_ls_goodness_of_fit_ref 1.045
_refine_ls_hydrogen_treatment constr
_refine_ls_matrix_type full
_refine_ls_number_parameters 191
_refine_ls_number_reflns 9654
_refine_ls_number_restraints 0
_refine_ls_restrained_S_all 1.045
_refine_ls_R_factor_all 0.0211
_refine_ls_R_factor_gt 0.0174
_refine_ls_shift/su_max 0.002
_refine_ls_shift/su_mean 0.000
_refine_ls_structure_factor_coef Fsqd
_refine_ls_weighting_details 'w=1/[\s^2^(Fo^2^)+(0.0191P)^2^+0.5858P] where P=(Fo^2^+2Fc^2^)/3'
_refine_ls_weighting_scheme calc
_refine_ls_wR_factor_gt 0.0421
_refine_ls_wR_factor_ref 0.0431
_reflns_number_gt 8790
_reflns_number_total 9654
_reflns_threshold_expression 'I > 2\s(I)'
_cod_data_source_file c9nj01113g2.cif
_cod_data_source_block rds642
_cod_depositor_comments
;
The following automatic conversions were performed:

'_exptl_absorpt_correction_type' value 'Numerical' changed to
'numerical' according to
/home/data/users/saulius/crontab/automatic-downloads/rss-feeds/RSC/lib/dictionaries/cif_core.dic
dictionary named 'cif_core.dic' version 2.4.2 from 2011-04-26.

Automatic conversion script
Id: cif_fix_values 4973 2017-02-22 13:04:09Z antanas 

 Adding full bibliography for 7058332--7058334.cif.
;
_cod_database_code 7058334

loop_
_space_group_symop_operation_xyz
'x, y, z'
'-x, y+1/2, -z+1/2'
'-x, -y, -z'
'x, -y-1/2, z-1/2'

loop_
_atom_site_type_symbol
_atom_site_label
_atom_site_fract_x
_atom_site_fract_y
_atom_site_fract_z
_atom_site_U_iso_or_equiv
_atom_site_adp_type
_atom_site_calc_flag
_atom_site_refinement_flags_adp
_atom_site_refinement_flags_occupancy
_atom_site_refinement_flags_posn
_atom_site_occupancy
Pd Pd1 0 0.5 0.5 0.00604(10) Uani d . P S 1
Br Br1 0.26672(2) 0.13051(2) 0.25922(2) 0.01406(2) Uani d . . . 1
N N2 0.12680(4) 0.40830(7) 0.44802(4) 0.00830(8) Uani d . . . 1
N N1 -0.07649(4) 0.30782(7) 0.44194(4) 0.00764(8) Uani d . . . 1
C C7 0.22671(5) 0.26497(9) 0.35630(5) 0.00982(10) Uani d . . . 1
C C1 -0.14525(5) 0.21302(8) 0.47464(5) 0.00802(9) Uani d . . . 1
C C8 0.28986(5) 0.32190(9) 0.43421(5) 0.01030(10) Uani d . . . 1
C C9 0.22404(5) 0.41028(9) 0.48806(5) 0.00965(9) Uani d . . . 1
H H9 0.2447 0.4644 0.545 0.012 Uiso calc U . R 1
C C12 -0.30279(6) 0.05975(10) 0.40567(6) 0.01468(12) Uani d . . . 1
H H12A -0.3173 0.0153 0.4669 0.022 Uiso calc U . R 1
H H12B -0.3256 -0.0182 0.3565 0.022 Uiso calc U . R 1
H H12C -0.3396 0.1634 0.3953 0.022 Uiso calc U . R 1
C C13 0.39781(5) 0.28319(10) 0.45948(5) 0.01331(11) Uani d . . . 1
C C4 -0.06037(5) 0.25953(8) 0.34766(4) 0.00829(9) Uani d . . . 1
C C6 0.12648(5) 0.31683(8) 0.36686(5) 0.00857(9) Uani d . . . 1
C C5 0.03339(5) 0.26481(8) 0.31397(5) 0.00939(9) Uani d . . . 1
H H5 0.0389 0.232 0.2509 0.011 Uiso calc U . R 1
C C3 -0.15517(5) 0.16906(9) 0.31172(5) 0.00979(10) Uani d . . . 1
H H3A -0.1395 0.086 0.2645 0.012 Uiso calc U . R 1
H H3B -0.2089 0.2443 0.2846 0.012 Uiso calc U . R 1
O O2 0.42700(4) 0.33665(8) 0.54640(4) 0.01607(10) Uani d . . . 1
O O1 0.45449(5) 0.20898(11) 0.41100(5) 0.02449(14) Uani d . . . 1
C C14 0.53097(6) 0.29330(13) 0.57983(6) 0.02065(16) Uani d . . . 1
H H14A 0.5811 0.3424 0.5392 0.025 Uiso calc U . R 1
H H14B 0.5397 0.1731 0.5793 0.025 Uiso calc U . R 1
C C15 0.54856(7) 0.35772(17) 0.67812(7) 0.0287(2) Uani d . . . 1
H H15A 0.5367 0.476 0.6782 0.043 Uiso calc U . R 1
H H15B 0.6196 0.3348 0.7018 0.043 Uiso calc U . R 1
H H15C 0.5009 0.3042 0.7184 0.043 Uiso calc U . R 1
C C10 -0.17251(6) 0.21273(9) 0.57329(5) 0.01233(11) Uani d . . . 1
H H10A -0.1244 0.2829 0.6107 0.018 Uiso calc U . R 1
H H10B -0.1683 0.1009 0.5979 0.018 Uiso calc U . R 1
H H10C -0.2428 0.2542 0.5766 0.018 Uiso calc U . R 1
C C2 -0.18740(5) 0.08894(8) 0.40306(5) 0.00889(9) Uani d . . . 1
C C11 -0.12604(6) -0.06972(9) 0.42248(6) 0.01305(11) Uani d . . . 1
H H11A -0.0528 -0.0492 0.4155 0.02 Uiso calc U . R 1
H H11B -0.1509 -0.1541 0.3779 0.02 Uiso calc U . R 1
H H11C -0.1353 -0.1069 0.4864 0.02 Uiso calc U . R 1

loop_
_atom_site_aniso_label
_atom_site_aniso_U_11
_atom_site_aniso_U_22
_atom_site_aniso_U_33
_atom_site_aniso_U_12
_atom_site_aniso_U_13
_atom_site_aniso_U_23
Pd1 0.00539(2) 0.00568(2) 0.00709(2) -0.00015(2) 0.00069(2) -0.00050(2)
Br1 0.01366(3) 0.01758(3) 0.01141(3) 0.00405(2) 0.00417(2) -0.00258(2)
N2 0.00690(18) 0.0085(2) 0.0095(2) 0.00036(15) 0.00088(15) -0.00109(16)
N1 0.00746(18) 0.00770(19) 0.0078(2) -0.00033(15) 0.00095(15) -0.00048(15)
C7 0.0090(2) 0.0113(2) 0.0095(2) 0.00149(19) 0.00296(18) -0.00037(19)
C1 0.0079(2) 0.0078(2) 0.0085(2) -0.00011(17) 0.00105(17) 0.00034(17)
C8 0.0072(2) 0.0121(2) 0.0118(2) 0.00098(19) 0.00173(18) 0.0003(2)
C9 0.0074(2) 0.0103(2) 0.0112(2) -0.00003(18) 0.00047(18) -0.00053(19)
C12 0.0094(2) 0.0177(3) 0.0169(3) -0.0040(2) 0.0007(2) -0.0008(2)
C13 0.0080(2) 0.0178(3) 0.0142(3) 0.0018(2) 0.0013(2) 0.0008(2)
C4 0.0087(2) 0.0088(2) 0.0073(2) -0.00062(18) 0.00041(17) 0.00013(18)
C6 0.0079(2) 0.0094(2) 0.0086(2) 0.00043(18) 0.00169(17) 0.00012(18)
C5 0.0091(2) 0.0114(2) 0.0078(2) -0.00031(18) 0.00134(17) 0.00004(19)
C3 0.0097(2) 0.0113(2) 0.0082(2) -0.00159(19) -0.00074(18) -0.00021(19)
O2 0.00775(19) 0.0253(3) 0.0149(2) 0.00228(19) -0.00114(16) -0.0016(2)
O1 0.0121(2) 0.0400(4) 0.0214(3) 0.0101(2) 0.0014(2) -0.0077(3)
C14 0.0089(3) 0.0346(5) 0.0181(3) 0.0036(3) -0.0017(2) 0.0004(3)
C15 0.0150(3) 0.0536(7) 0.0172(4) 0.0016(4) -0.0021(3) -0.0012(4)
C10 0.0143(3) 0.0137(3) 0.0094(2) -0.0023(2) 0.0035(2) -0.0002(2)
C2 0.0085(2) 0.0087(2) 0.0094(2) -0.00173(18) 0.00014(18) -0.00045(18)
C11 0.0154(3) 0.0083(2) 0.0153(3) 0.0003(2) 0.0001(2) 0.0001(2)

loop_
_atom_type_symbol
_atom_type_description
_atom_type_scat_dispersion_real
_atom_type_scat_dispersion_imag
_atom_type_scat_source
C C 0.0033 0.0016 'International Tables Vol C Tables 4.2.6.8 and 6.1.1.4'
H H 0.0000 0.0000 'International Tables Vol C Tables 4.2.6.8 and 6.1.1.4'
Br Br -0.2901 2.4595 'International Tables Vol C Tables 4.2.6.8 and 6.1.1.4'
N N 0.0061 0.0033 'International Tables Vol C Tables 4.2.6.8 and 6.1.1.4'
O O 0.0106 0.0060 'International Tables Vol C Tables 4.2.6.8 and 6.1.1.4'
Pd Pd -0.9988 1.0072 'International Tables Vol C Tables 4.2.6.8 and 6.1.1.4'

loop_
_geom_angle_atom_site_label_1
_geom_angle_atom_site_label_2
_geom_angle_atom_site_label_3
_geom_angle_site_symmetry_1
_geom_angle_site_symmetry_3
_geom_angle
N2 Pd1 N2 . 3_566 179.999(16)
N2 Pd1 N1 . . 87.14(2)
N2 Pd1 N1 3_566 . 92.85(2)
N2 Pd1 N1 . 3_566 92.86(2)
N2 Pd1 N1 3_566 3_566 87.14(2)
N1 Pd1 N1 . 3_566 180.0
C9 N2 C6 . . 108.04(6)
C9 N2 Pd1 . . 127.51(5)
C6 N2 Pd1 . . 124.20(4)
C1 N1 C4 . . 109.03(5)
C1 N1 Pd1 . . 130.75(5)
C4 N1 Pd1 . . 120.19(4)
C6 C7 C8 . . 108.06(6)
C6 C7 Br1 . . 124.89(5)
C8 C7 Br1 . . 126.92(5)
N1 C1 C10 . . 124.34(6)
N1 C1 C2 . . 112.42(6)
C10 C1 C2 . . 122.94(6)
C9 C8 C7 . . 105.14(6)
C9 C8 C13 . . 126.40(7)
C7 C8 C13 . . 128.15(6)
N2 C9 C8 . . 110.65(6)
N2 C9 H9 . . 124.7
C8 C9 H9 . . 124.7
C2 C12 H12A . . 109.5
C2 C12 H12B . . 109.5
H12A C12 H12B . . 109.5
C2 C12 H12C . . 109.5
H12A C12 H12C . . 109.5
H12B C12 H12C . . 109.5
O1 C13 O2 . . 123.29(7)
O1 C13 C8 . . 125.52(7)
O2 C13 C8 . . 111.16(6)
C5 C4 N1 . . 121.72(6)
C5 C4 C3 . . 129.71(6)
N1 C4 C3 . . 106.66(5)
N2 C6 C7 . . 108.08(6)
N2 C6 C5 . . 123.49(6)
C7 C6 C5 . . 127.64(6)
C4 C5 C6 . . 124.70(6)
C4 C5 H5 . . 117.6
C6 C5 H5 . . 117.6
C4 C3 C2 . . 100.67(5)
C4 C3 H3A . . 111.6
C2 C3 H3A . . 111.6
C4 C3 H3B . . 111.6
C2 C3 H3B . . 111.6
H3A C3 H3B . . 109.4
C13 O2 C14 . . 114.91(6)
O2 C14 C15 . . 107.45(7)
O2 C14 H14A . . 110.2
C15 C14 H14A . . 110.2
O2 C14 H14B . . 110.2
C15 C14 H14B . . 110.2
H14A C14 H14B . . 108.5
C14 C15 H15A . . 109.5
C14 C15 H15B . . 109.5
H15A C15 H15B . . 109.5
C14 C15 H15C . . 109.5
H15A C15 H15C . . 109.5
H15B C15 H15C . . 109.5
C1 C10 H10A . . 109.5
C1 C10 H10B . . 109.5
H10A C10 H10B . . 109.5
C1 C10 H10C . . 109.5
H10A C10 H10C . . 109.5
H10B C10 H10C . . 109.5
C1 C2 C12 . . 113.42(6)
C1 C2 C11 . . 106.52(5)
C12 C2 C11 . . 111.29(6)
C1 C2 C3 . . 100.44(5)
C12 C2 C3 . . 114.48(6)
C11 C2 C3 . . 109.96(6)
C2 C11 H11A . . 109.5
C2 C11 H11B . . 109.5
H11A C11 H11B . . 109.5
C2 C11 H11C . . 109.5
H11A C11 H11C . . 109.5
H11B C11 H11C . . 109.5

loop_
_geom_bond_atom_site_label_1
_geom_bond_atom_site_label_2
_geom_bond_site_symmetry_2
_geom_bond_distance
Pd1 N2 . 2.0041(6)
Pd1 N2 3_566 2.0042(6)
Pd1 N1 . 2.0088(6)
Pd1 N1 3_566 2.0089(6)
Br1 C7 . 1.8757(7)
N2 C9 . 1.3517(9)
N2 C6 . 1.3822(9)
N1 C1 . 1.2969(8)
N1 C4 . 1.4366(9)
C7 C6 . 1.3904(9)
C7 C8 . 1.4164(10)
C1 C10 . 1.4813(10)
C1 C2 . 1.5171(9)
C8 C9 . 1.3950(10)
C8 C13 . 1.4603(10)
C9 H9 . 0.95
C12 C2 . 1.5239(10)
C12 H12A . 0.98
C12 H12B . 0.98
C12 H12C . 0.98
C13 O1 . 1.2117(10)
C13 O2 . 1.3482(10)
C4 C5 . 1.3447(9)
C4 C3 . 1.4980(9)
C6 C5 . 1.4462(9)
C5 H5 . 0.95
C3 C2 . 1.5477(10)
C3 H3A . 0.99
C3 H3B . 0.99
O2 C14 . 1.4469(10)
C14 C15 . 1.5052(14)
C14 H14A . 0.99
C14 H14B . 0.99
C15 H15A . 0.98
C15 H15B . 0.98
C15 H15C . 0.98
C10 H10A . 0.98
C10 H10B . 0.98
C10 H10C . 0.98
C2 C11 . 1.5386(10)
C11 H11A . 0.98
C11 H11B . 0.98
C11 H11C . 0.98

loop_
_geom_torsion_atom_site_label_1
_geom_torsion_atom_site_label_2
_geom_torsion_atom_site_label_3
_geom_torsion_atom_site_label_4
_geom_torsion
C4 N1 C1 C10 172.15(6)
Pd1 N1 C1 C10 -9.76(10)
C4 N1 C1 C2 -1.80(7)
Pd1 N1 C1 C2 176.28(4)
C6 C7 C8 C9 -1.35(8)
Br1 C7 C8 C9 -177.31(5)
C6 C7 C8 C13 172.53(7)
Br1 C7 C8 C13 -3.43(11)
C6 N2 C9 C8 0.49(8)
Pd1 N2 C9 C8 174.81(5)
C7 C8 C9 N2 0.54(8)
C13 C8 C9 N2 -173.48(7)
C9 C8 C13 O1 -178.44(9)
C7 C8 C13 O1 8.91(14)
C9 C8 C13 O2 3.47(11)
C7 C8 C13 O2 -169.19(7)
C1 N1 C4 C5 -143.32(7)
Pd1 N1 C4 C5 38.36(8)
C1 N1 C4 C3 22.36(7)
Pd1 N1 C4 C3 -155.96(4)
C9 N2 C6 C7 -1.34(8)
Pd1 N2 C6 C7 -175.90(5)
C9 N2 C6 C5 169.14(6)
Pd1 N2 C6 C5 -5.42(9)
C8 C7 C6 N2 1.68(8)
Br1 C7 C6 N2 177.74(5)
C8 C7 C6 C5 -168.29(7)
Br1 C7 C6 C5 7.77(11)
N1 C4 C5 C6 0.45(11)
C3 C4 C5 C6 -161.61(7)
N2 C6 C5 C4 -18.47(11)
C7 C6 C5 C4 150.08(7)
C5 C4 C3 C2 132.06(7)
N1 C4 C3 C2 -32.07(7)
O1 C13 O2 C14 -2.31(13)
C8 C13 O2 C14 175.83(7)
C13 O2 C14 C15 -178.16(8)
N1 C1 C2 C12 -140.86(6)
C10 C1 C2 C12 45.09(9)
N1 C1 C2 C11 96.38(7)
C10 C1 C2 C11 -77.67(8)
N1 C1 C2 C3 -18.25(7)
C10 C1 C2 C3 167.70(6)
C4 C3 C2 C1 29.00(6)
C4 C3 C2 C12 150.86(6)
C4 C3 C2 C11 -82.99(6)
